data_7022126
loop_
_publ_author_name
'Singh, Roop Shikha'
'Yadav, Mahendra'
'Gupta, Rakesh Kumar'
'Pandey, Rampal'
'Pandey, Daya Shankar'

_publ_section_title
;
 Luminescent N,O-chelated chroman-BF2 complexes: structural variants of
 BODIPY.
;
_journal_issue 5
_journal_name_full 'Dalton transactions (Cambridge, England : 2003)'
_journal_page_first 1696
_journal_page_last 1707
_journal_paper_doi 10.1039/c2dt31820b
_journal_volume 42
_journal_year 2013
_chemical_formula_sum 'C18 H11 B F2 N2 O2'
_chemical_formula_weight 336.10
_space_group_IT_number 4
_symmetry_cell_setting monoclinic
_symmetry_Int_Tables_number 4
_symmetry_space_group_name_Hall 'P 2yb'
_symmetry_space_group_name_H-M 'P 1 21 1'
_atom_sites_solution_hydrogens geom
_atom_sites_solution_primary direct
_atom_sites_solution_secondary difmap
_audit_creation_method SHELXL-97
_cell_angle_alpha 90.00
_cell_angle_beta 95.303(5)
_cell_angle_gamma 90.00
_cell_formula_units_Z 2
_cell_length_a 7.5389(5)
_cell_length_b 9.8159(5)
_cell_length_c 9.8152(6)
_cell_measurement_reflns_used 3612
_cell_measurement_temperature 150(2)
_cell_measurement_theta_max 32.3244
_cell_measurement_theta_min 3.4100
_cell_volume 723.23(8)
_computing_cell_refinement 'CrysAlis RED, Oxford Diffraction Ltd.,'
_computing_data_collection 'CrysAlis CCD, Oxford Diffraction Ltd.,'
_computing_data_reduction 'CrysAlis RED, Oxford Diffraction Ltd.,'
_computing_molecular_graphics Ortep3
_computing_publication_material Shelx97
_computing_structure_refinement 'SHELXL-97 (Sheldrick, 1997)'
_computing_structure_solution 'SHELXS-97 (Sheldrick, 1997)'
_diffrn_ambient_temperature 150(2)
_diffrn_detector_area_resol_mean 15.9948
_diffrn_measured_fraction_theta_full 0.973
_diffrn_measured_fraction_theta_max 0.973
_diffrn_measurement_device_type 'OXFORD DIFFRACTION XCALIBUR-S'
_diffrn_measurement_method \w/q-scan
_diffrn_radiation_monochromator graphite
_diffrn_radiation_type MoK\a
_diffrn_radiation_wavelength 0.71073
_diffrn_reflns_av_R_equivalents 0.0385
_diffrn_reflns_av_sigmaI/netI 0.0626
_diffrn_reflns_limit_h_max 8
_diffrn_reflns_limit_h_min -8
_diffrn_reflns_limit_k_max 11
_diffrn_reflns_limit_k_min -11
_diffrn_reflns_limit_l_max 11
_diffrn_reflns_limit_l_min -10
_diffrn_reflns_number 3801
_diffrn_reflns_theta_full 24.99
_diffrn_reflns_theta_max 24.99
_diffrn_reflns_theta_min 3.42
_diffrn_source 'Enhance (Mo) X-ray Source'
_diffrn_standards_decay_% <3%>
_exptl_absorpt_coefficient_mu 0.118
_exptl_absorpt_correction_T_max 0.9871
_exptl_absorpt_correction_T_min 0.9790
_exptl_absorpt_correction_type multi-scan
_exptl_absorpt_process_details
;
CrysAlis RED, Oxford Diffraction Ltd.,
Version 1.171.31.7 (release 18-10-2006 CrysAlis171 .NET)
(compiled Oct 18 2006,16:28:17)
Empirical absorption correction using spherical harmonics,
implemented in SCALE3 ABSPACK scaling algorithm.
;
_exptl_crystal_colour orange
_exptl_crystal_density_diffrn 1.543
_exptl_crystal_density_method 'not measured'
_exptl_crystal_description plate
_exptl_crystal_F_000 344
_exptl_crystal_size_max 0.18
_exptl_crystal_size_mid 0.15
_exptl_crystal_size_min 0.11
_refine_diff_density_max 0.135
_refine_diff_density_min -0.182
_refine_diff_density_rms 0.037
_refine_ls_abs_structure_details 'Flack H D (1983), Acta Cryst. A39, 876-881'
_refine_ls_abs_structure_Flack -0.9(7)
_refine_ls_extinction_method none
_refine_ls_goodness_of_fit_ref 0.886
_refine_ls_hydrogen_treatment riding
_refine_ls_matrix_type full
_refine_ls_number_parameters 226
_refine_ls_number_reflns 2393
_refine_ls_number_restraints 1
_refine_ls_restrained_S_all 0.886
_refine_ls_R_factor_all 0.0427
_refine_ls_R_factor_gt 0.0320
_refine_ls_shift/su_max 0.000
_refine_ls_shift/su_mean 0.000
_refine_ls_structure_factor_coef Fsqd
_refine_ls_weighting_details 'calc w=1/[\s^2^(Fo^2^)+(0.0299P)^2^+0.0000P] where P=(Fo^2^+2Fc^2^)/3'
_refine_ls_weighting_scheme calc
_refine_ls_wR_factor_gt 0.0603
_refine_ls_wR_factor_ref 0.0622
_reflns_number_gt 1930
_reflns_number_total 2540
_reflns_threshold_expression >2sigma(I)
_cod_data_source_file c2dt31820b.txt
_cod_data_source_block 7
_cod_original_cell_volume 723.23(7)
_cod_original_sg_symbol_H-M 'P 21'
_cod_database_code 7022126

loop_
_symmetry_equiv_pos_as_xyz
'x, y, z'
'-x, y+1/2, -z'

loop_
_atom_site_label
_atom_site_type_symbol
_atom_site_fract_x
_atom_site_fract_y
_atom_site_fract_z
_atom_site_U_iso_or_equiv
_atom_site_adp_type
_atom_site_occupancy
_atom_site_symmetry_multiplicity
_atom_site_calc_flag
_atom_site_refinement_flags
B1 B 0.2535(4) 0.1802(3) 0.7710(3) 0.0262(6) Uani 1 1 d .
F1 F 0.41469(17) 0.23444(13) 0.73890(13) 0.0324(3) Uani 1 1 d .
F2 F 0.22537(19) 0.05276(12) 0.71642(13) 0.0359(4) Uani 1 1 d .
N1 N 0.1029(2) 0.27624(17) 0.71330(18) 0.0236(5) Uani 1 1 d .
N2 N 0.2395(3) 0.62636(16) 1.0359(2) 0.0254(5) Uani 1 1 d .
O1 O 0.2579(2) 0.16578(14) 0.92165(15) 0.0248(4) Uani 1 1 d .
O2 O 0.2736(2) 0.46343(14) 1.21586(15) 0.0267(4) Uani 1 1 d .
C1 C 0.2941(3) 0.2694(2) 1.0061(2) 0.0213(5) Uani 1 1 d .
C2 C 0.3550(3) 0.2354(2) 1.1467(2) 0.0206(5) Uani 1 1 d .
C3 C 0.4189(3) 0.1065(2) 1.1864(2) 0.0245(5) Uani 1 1 d .
H3 H 0.4276 0.0379 1.1191 0.029 Uiso 1 1 calc R
C4 C 0.4692(3) 0.0774(2) 1.3213(2) 0.0278(6) Uani 1 1 d .
H4 H 0.5176 -0.0093 1.3464 0.033 Uiso 1 1 calc R
C5 C 0.4491(3) 0.1751(2) 1.4203(2) 0.0310(6) Uani 1 1 d .
H5 H 0.4815 0.1540 1.5138 0.037 Uiso 1 1 calc R
C6 C 0.3824(3) 0.3032(2) 1.3855(2) 0.0301(6) Uani 1 1 d .
H6 H 0.3660 0.3688 1.4545 0.036 Uiso 1 1 calc R
C7 C 0.3402(3) 0.3342(2) 1.2493(2) 0.0240(5) Uani 1 1 d .
C8 C 0.3285(3) 0.50444(19) 1.0864(2) 0.0232(5) Uani 1 1 d .
H8 H 0.4606 0.5168 1.0924 0.028 Uiso 1 1 calc R
C9 C 0.2689(3) 0.4038(2) 0.9747(2) 0.0205(5) Uani 1 1 d .
C10 C -0.0125(3) 0.2508(2) 0.6034(2) 0.0322(6) Uani 1 1 d .
H10 H -0.0272 0.1648 0.5593 0.039 Uiso 1 1 calc R
C11 C -0.1077(4) 0.3684(2) 0.5632(3) 0.0338(6) Uani 1 1 d .
H11 H -0.1968 0.3768 0.4886 0.041 Uiso 1 1 calc R
C12 C -0.0474(3) 0.4695(2) 0.6524(2) 0.0291(6) Uani 1 1 d .
H12 H -0.0871 0.5614 0.6504 0.035 Uiso 1 1 calc R
C13 C 0.0830(3) 0.4132(2) 0.7470(2) 0.0227(5) Uani 1 1 d .
C14 C 0.1688(3) 0.4712(2) 0.8650(2) 0.0224(5) Uani 1 1 d .
C15 C 0.1586(3) 0.6117(2) 0.9038(2) 0.0238(5) Uani 1 1 d .
C16 C 0.1092(3) 0.7400(2) 0.8569(2) 0.0285(6) Uani 1 1 d .
H16 H 0.0514 0.7619 0.7695 0.034 Uiso 1 1 calc R
C17 C 0.1606(3) 0.8319(2) 0.9629(3) 0.0291(6) Uani 1 1 d .
H17 H 0.1420 0.9276 0.9599 0.035 Uiso 1 1 calc R
C18 C 0.2426(3) 0.7602(2) 1.0721(3) 0.0290(6) Uani 1 1 d .
H18 H 0.2918 0.7973 1.1566 0.035 Uiso 1 1 calc R

loop_
_atom_site_aniso_label
_atom_site_aniso_U_11
_atom_site_aniso_U_22
_atom_site_aniso_U_33
_atom_site_aniso_U_23
_atom_site_aniso_U_13
_atom_site_aniso_U_12
B1 0.0362(18) 0.0230(14) 0.0188(15) -0.0028(12) -0.0002(13) 0.0004(12)
F1 0.0329(9) 0.0397(7) 0.0243(8) -0.0013(6) 0.0015(6) 0.0037(6)
F2 0.0556(10) 0.0250(7) 0.0250(8) -0.0064(6) -0.0071(7) 0.0057(6)
N1 0.0267(12) 0.0264(10) 0.0173(11) 0.0008(8) -0.0007(9) 0.0009(8)
N2 0.0286(12) 0.0203(10) 0.0269(12) -0.0036(8) 0.0010(10) 0.0022(8)
O1 0.0349(10) 0.0213(8) 0.0174(9) -0.0029(7) -0.0018(7) 0.0023(7)
O2 0.0366(10) 0.0224(8) 0.0213(9) -0.0027(7) 0.0043(7) 0.0025(7)
C1 0.0179(13) 0.0256(13) 0.0206(13) -0.0037(10) 0.0043(9) -0.0007(9)
C2 0.0191(12) 0.0240(11) 0.0184(12) 0.0000(10) 0.0007(9) -0.0023(9)
C3 0.0239(14) 0.0267(13) 0.0229(13) -0.0021(10) 0.0026(11) 0.0010(10)
C4 0.0276(14) 0.0318(13) 0.0238(14) 0.0063(11) 0.0003(11) 0.0030(10)
C5 0.0386(16) 0.0360(14) 0.0174(14) 0.0027(12) -0.0036(12) 0.0004(11)
C6 0.0386(16) 0.0336(15) 0.0173(14) -0.0079(10) -0.0014(12) -0.0048(11)
C7 0.0264(14) 0.0230(12) 0.0225(14) -0.0012(10) 0.0015(11) -0.0036(10)
C8 0.0269(13) 0.0209(12) 0.0220(14) 0.0024(10) 0.0032(10) 0.0005(9)
C9 0.0202(13) 0.0197(12) 0.0220(13) 0.0003(9) 0.0037(10) 0.0000(9)
C10 0.0410(16) 0.0329(13) 0.0218(14) -0.0007(11) -0.0030(12) -0.0020(11)
C11 0.0347(16) 0.0407(15) 0.0236(15) 0.0020(11) -0.0098(12) 0.0033(11)
C12 0.0302(15) 0.0296(13) 0.0269(14) 0.0047(11) -0.0005(11) 0.0038(11)
C13 0.0245(14) 0.0225(12) 0.0214(13) 0.0027(10) 0.0040(11) -0.0008(10)
C14 0.0213(13) 0.0228(12) 0.0239(13) 0.0029(10) 0.0061(10) -0.0030(10)
C15 0.0205(14) 0.0250(12) 0.0262(14) 0.0001(11) 0.0032(11) 0.0010(10)
C16 0.0272(15) 0.0271(12) 0.0310(15) 0.0044(11) 0.0022(11) 0.0018(10)
C17 0.0279(15) 0.0193(12) 0.0411(17) 0.0001(12) 0.0084(12) 0.0014(10)
C18 0.0333(14) 0.0184(12) 0.0362(15) -0.0037(11) 0.0072(12) -0.0007(11)

loop_
_atom_type_symbol
_atom_type_description
_atom_type_scat_dispersion_real
_atom_type_scat_dispersion_imag
_atom_type_scat_source
C C 0.0033 0.0016 'International Tables Vol C Tables 4.2.6.8 and 6.1.1.4'
H H 0.0000 0.0000 'International Tables Vol C Tables 4.2.6.8 and 6.1.1.4'
O O 0.0106 0.0060 'International Tables Vol C Tables 4.2.6.8 and 6.1.1.4'
N N 0.0061 0.0033 'International Tables Vol C Tables 4.2.6.8 and 6.1.1.4'
F F 0.0171 0.0103 'International Tables Vol C Tables 4.2.6.8 and 6.1.1.4'
B B 0.0013 0.0007 'International Tables Vol C Tables 4.2.6.8 and 6.1.1.4'

loop_
_geom_angle_atom_site_label_1
_geom_angle_atom_site_label_2
_geom_angle_atom_site_label_3
_geom_angle
F2 B1 F1 111.6(2)
F2 B1 O1 106.92(19)
F1 B1 O1 108.9(2)
F2 B1 N1 109.4(2)
F1 B1 N1 108.19(18)
O1 B1 N1 111.85(19)
C10 N1 C13 107.04(19)
C10 N1 B1 125.48(19)
C13 N1 B1 126.39(18)
C18 N2 C15 109.85(18)
C18 N2 C8 135.9(2)
C15 N2 C8 112.73(16)
C1 O1 B1 122.35(17)
C7 O2 C8 109.76(15)
O1 C1 C9 125.8(2)
O1 C1 C2 116.55(19)
C9 C1 C2 117.49(19)
C3 C2 C7 118.2(2)
C3 C2 C1 122.9(2)
C7 C2 C1 118.79(19)
C4 C3 C2 121.0(2)
C4 C3 H3 119.5
C2 C3 H3 119.5
C3 C4 C5 119.7(2)
C3 C4 H4 120.2
C5 C4 H4 120.2
C4 C5 C6 121.1(2)
C4 C5 H5 119.4
C6 C5 H5 119.4
C7 C6 C5 119.0(2)
C7 C6 H6 120.5
C5 C6 H6 120.5
C6 C7 O2 118.35(19)
C6 C7 C2 121.0(2)
O2 C7 C2 120.6(2)
O2 C8 N2 112.14(18)
O2 C8 C9 111.68(16)
N2 C8 C9 101.30(18)
O2 C8 H8 110.5
N2 C8 H8 110.5
C9 C8 H8 110.5
C1 C9 C14 132.4(2)
C1 C9 C8 116.26(19)
C14 C9 C8 110.29(17)
N1 C10 C11 110.5(2)
N1 C10 H10 124.7
C11 C10 H10 124.7
C12 C11 C10 106.6(2)
C12 C11 H11 126.7
C10 C11 H11 126.7
C11 C12 C13 108.0(2)
C11 C12 H12 126.0
C13 C12 H12 126.0
C14 C13 N1 122.6(2)
C14 C13 C12 129.21(19)
N1 C13 C12 107.9(2)
C13 C14 C9 127.78(19)
C13 C14 C15 125.5(2)
C9 C14 C15 106.5(2)
C16 C15 N2 107.39(19)
C16 C15 C14 143.8(2)
N2 C15 C14 108.57(18)
C15 C16 C17 106.9(2)
C15 C16 H16 126.5
C17 C16 H16 126.5
C18 C17 C16 108.8(2)
C18 C17 H17 125.6
C16 C17 H17 125.6
N2 C18 C17 107.1(2)
N2 C18 H18 126.5
C17 C18 H18 126.5

loop_
_geom_bond_atom_site_label_1
_geom_bond_atom_site_label_2
_geom_bond_distance
B1 F2 1.369(3)
B1 F1 1.389(3)
B1 O1 1.483(3)
B1 N1 1.542(3)
N1 C10 1.345(3)
N1 C13 1.396(3)
N2 C18 1.361(3)
N2 C15 1.388(3)
N2 C8 1.437(3)
O1 C1 1.324(2)
O2 C7 1.393(3)
O2 C8 1.430(3)
C1 C9 1.365(3)
C1 C2 1.453(3)
C2 C3 1.396(3)
C2 C7 1.410(3)
C3 C4 1.372(3)
C3 H3 0.9500
C4 C5 1.384(3)
C4 H4 0.9500
C5 C6 1.385(3)
C5 H5 0.9500
C6 C7 1.380(3)
C6 H6 0.9500
C8 C9 1.512(3)
C8 H8 1.0000
C9 C14 1.420(3)
C10 C11 1.397(3)
C10 H10 0.9500
C11 C12 1.373(3)
C11 H11 0.9500
C12 C13 1.402(3)
C12 H12 0.9500
C13 C14 1.395(3)
C14 C15 1.434(3)
C15 C16 1.381(3)
C16 C17 1.404(3)
C16 H16 0.9500
C17 C18 1.379(3)
C17 H17 0.9500
C18 H18 0.9500

loop_
_geom_torsion_atom_site_label_1
_geom_torsion_atom_site_label_2
_geom_torsion_atom_site_label_3
_geom_torsion_atom_site_label_4
_geom_torsion
F2 B1 N1 C10 -15.1(3)
F1 B1 N1 C10 106.7(2)
O1 B1 N1 C10 -133.4(2)
F2 B1 N1 C13 178.39(19)
F1 B1 N1 C13 -59.8(3)
O1 B1 N1 C13 60.1(3)
F2 B1 O1 C1 175.63(18)
F1 B1 O1 C1 54.9(3)
N1 B1 O1 C1 -64.6(3)
B1 O1 C1 C9 25.1(3)
B1 O1 C1 C2 -159.2(2)
O1 C1 C2 C3 16.9(3)
C9 C1 C2 C3 -167.1(2)
O1 C1 C2 C7 -159.5(2)
C9 C1 C2 C7 16.5(3)
C7 C2 C3 C4 -1.3(3)
C1 C2 C3 C4 -177.7(2)
C2 C3 C4 C5 2.9(3)
C3 C4 C5 C6 -1.4(4)
C4 C5 C6 C7 -1.7(4)
C5 C6 C7 O2 -179.9(2)
C5 C6 C7 C2 3.4(3)
C8 O2 C7 C6 148.1(2)
C8 O2 C7 C2 -35.2(3)
C3 C2 C7 C6 -1.9(3)
C1 C2 C7 C6 174.6(2)
C3 C2 C7 O2 -178.55(19)
C1 C2 C7 O2 -2.0(3)
C7 O2 C8 N2 170.19(18)
C7 O2 C8 C9 57.3(2)
C18 N2 C8 O2 69.0(3)
C15 N2 C8 O2 -127.21(19)
C18 N2 C8 C9 -171.8(2)
C15 N2 C8 C9 -8.0(2)
O1 C1 C9 C14 15.7(4)
C2 C1 C9 C14 -160.0(2)
O1 C1 C9 C8 -177.23(19)
C2 C1 C9 C8 7.1(3)
O2 C8 C9 C1 -44.9(3)
N2 C8 C9 C1 -164.43(19)
O2 C8 C9 C14 125.00(19)
N2 C8 C9 C14 5.5(2)
C13 N1 C10 C11 0.4(3)
B1 N1 C10 C11 -168.3(2)
N1 C10 C11 C12 0.0(3)
C10 C11 C12 C13 -0.4(3)
C10 N1 C13 C14 173.1(2)
B1 N1 C13 C14 -18.4(3)
C10 N1 C13 C12 -0.6(2)
B1 N1 C13 C12 167.9(2)
C11 C12 C13 C14 -172.5(2)
C11 C12 C13 N1 0.6(3)
N1 C13 C14 C9 -7.9(3)
C12 C13 C14 C9 164.3(2)
N1 C13 C14 C15 178.05(19)
C12 C13 C14 C15 -9.7(4)
C1 C9 C14 C13 -8.5(4)
C8 C9 C14 C13 -176.2(2)
C1 C9 C14 C15 166.4(2)
C8 C9 C14 C15 -1.3(2)
C18 N2 C15 C16 -0.3(2)
C8 N2 C15 C16 -168.4(2)
C18 N2 C15 C14 175.89(18)
C8 N2 C15 C14 7.8(2)
C13 C14 C15 C16 -14.9(5)
C9 C14 C15 C16 170.1(3)
C13 C14 C15 N2 171.3(2)
C9 C14 C15 N2 -3.8(2)
N2 C15 C16 C17 -0.3(2)
C14 C15 C16 C17 -174.2(3)
C15 C16 C17 C18 0.8(3)
C15 N2 C18 C17 0.8(2)
C8 N2 C18 C17 165.0(2)
C16 C17 C18 N2 -1.0(3)
